data_7248094
loop_
_publ_author_name
'Milone, Marco'
'Pisagatti, Ilenia'
'Gattuso, Giuseppe'
'Notti, Anna'
'Parisi, Melchiorre F.'
'Brancatelli, Giovanna'
'Hickey, Neal'
'Geremia, Silvano'

_publ_section_title
;
 Influence of H-bond competitors on the solvent-dependent structures of an
 octaurea-calix[4]tube
;
_journal_issue 7
_journal_name_full 'RSC Advances'
_journal_page_first 4448
_journal_page_last 4455
_journal_paper_doi 10.1039/D3RA08764F
_journal_volume 14
_journal_year 2024
_chemical_formula_moiety 'C128  H120  N16  O16, 6.8 (C2 H6 O1 S1), 2 (H2 O)'
_chemical_formula_sum 'C143.2 H169.6 N16 O25.6 S7.6'
_chemical_formula_weight 2768.19
_space_group_crystal_system monoclinic
_space_group_IT_number 15
_space_group_name_Hall '-C 2yc'
_space_group_name_H-M_alt 'C 1 2/c 1'
_atom_sites_solution_hydrogens mixed
_audit_creation_method SHELXL-2018/3
_audit_update_record
;
2023-10-06 deposited with the CCDC.	2024-01-22 downloaded from the CCDC.
;
_cell_angle_alpha 90
_cell_angle_beta 107.521(12)
_cell_angle_gamma 90
_cell_formula_units_Z 4
_cell_length_a 40.093(14)
_cell_length_b 22.414(5)
_cell_length_c 18.799(3)
_cell_measurement_reflns_used 11146
_cell_measurement_temperature 100(2)
_cell_measurement_theta_max 26.775
_cell_measurement_theta_min 1.482
_cell_volume 16110(7)
_computing_cell_refinement 'XDS, Kabsch 2010'
_computing_data_collection 'Elettra XRD1 Data Collection SW'
_computing_data_reduction XDS
_computing_structure_refinement 'SHELXL-2018/3 (Sheldrick, 2018)'
_diffrn_ambient_temperature 100(2)
_diffrn_measured_fraction_theta_full 0.977
_diffrn_measured_fraction_theta_max 0.977
_diffrn_measurement_device_type 'Dectris Pilatus 2M'
_diffrn_measurement_method 'Rotating Crystal'
_diffrn_radiation_type synchrotron
_diffrn_radiation_wavelength 1.000
_diffrn_reflns_av_R_equivalents 0.0821
_diffrn_reflns_av_unetI/netI 0.0835
_diffrn_reflns_Laue_measured_fraction_full 0.977
_diffrn_reflns_Laue_measured_fraction_max 0.977
_diffrn_reflns_limit_h_max 30
_diffrn_reflns_limit_h_min -35
_diffrn_reflns_limit_k_max 20
_diffrn_reflns_limit_k_min -19
_diffrn_reflns_limit_l_max 16
_diffrn_reflns_limit_l_min -16
_diffrn_reflns_number 16433
_diffrn_reflns_point_group_measured_fraction_full 0.977
_diffrn_reflns_point_group_measured_fraction_max 0.977
_diffrn_reflns_theta_full 26.775
_diffrn_reflns_theta_max 26.775
_diffrn_reflns_theta_min 1.482
_diffrn_source Elettra
_exptl_absorpt_coefficient_mu 0.393
_exptl_crystal_colour colourless
_exptl_crystal_density_diffrn 1.141
_exptl_crystal_density_method 'not measured'
_exptl_crystal_description prism
_exptl_crystal_F_000 5869
_exptl_crystal_size_max 0.03
_exptl_crystal_size_mid 0.03
_exptl_crystal_size_min 0.02
_refine_diff_density_max 0.594
_refine_diff_density_min -0.322
_refine_diff_density_rms 0.083
_refine_ls_extinction_coef 0.0057(5)
_refine_ls_extinction_expression Fc^*^=kFc[1+0.001xFc^2^\l^3^/sin(2\q)]^-1/4^
_refine_ls_extinction_method 'SHELXL-2018/3 (Sheldrick 2018)'
_refine_ls_goodness_of_fit_ref 1.104
_refine_ls_hydrogen_treatment constr
_refine_ls_matrix_type full
_refine_ls_number_parameters 794
_refine_ls_number_reflns 6028
_refine_ls_number_restraints 1336
_refine_ls_restrained_S_all 1.081
_refine_ls_R_factor_all 0.1539
_refine_ls_R_factor_gt 0.1410
_refine_ls_shift/su_max 0.007
_refine_ls_shift/su_mean 0.002
_refine_ls_structure_factor_coef Fsqd
_refine_ls_weighting_details 'w=1/[\s^2^(Fo^2^)+(0.2000P)^2^+65.0000P] where P=(Fo^2^+2Fc^2^)/3'
_refine_ls_weighting_scheme calc
_refine_ls_wR_factor_gt 0.3647
_refine_ls_wR_factor_ref 0.3810
_reflns_Friedel_coverage 0.000
_reflns_number_gt 4916
_reflns_number_total 6028
_reflns_threshold_expression 'I > 2\s(I)'
_cod_data_source_file d3ra08764f2.cif
_cod_data_source_block shelx_CCDC1
_cod_original_sg_symbol_H-M 'C 2/c'
_cod_original_formula_sum 'C143.20 H169.60 N16 O25.60 S7.60'
_cod_database_code 7248094
_shelx_shelxl_version_number 2018/3
_shelx_space_group_comment
;
The symmetry employed for this shelxl refinement is uniquely defined
by the following loop, which should always be used as a source of
symmetry information in preference to the above space-group names.
They are only intended as comments.
;

loop_
_space_group_symop_operation_xyz
'x, y, z'
'-x, y, -z+1/2'
'x+1/2, y+1/2, z'
'-x+1/2, y+1/2, -z+1/2'
'-x, -y, -z'
'x, -y, z-1/2'
'-x+1/2, -y+1/2, -z'
'x+1/2, -y+1/2, z-1/2'

loop_
_atom_site_label
_atom_site_type_symbol
_atom_site_fract_x
_atom_site_fract_y
_atom_site_fract_z
_atom_site_U_iso_or_equiv
_atom_site_adp_type
_atom_site_occupancy
_atom_site_site_symmetry_order
_atom_site_calc_flag
_atom_site_refinement_flags_posn
_atom_site_refinement_flags_adp
_atom_site_refinement_flags_occupancy
_atom_site_disorder_assembly
_atom_site_disorder_group
C1 C 0.40398(15) -0.0196(3) 0.8058(3) 0.093(3) Uani 1 1 d G U . . .
C2 C 0.37353(18) -0.0531(3) 0.7799(3) 0.098(3) Uani 1 1 d G U . . .
H2 H 0.369431 -0.075885 0.735489 0.117 Uiso 1 1 calc R U . . .
C3 C 0.34909(14) -0.0531(3) 0.8189(4) 0.106(3) Uani 1 1 d G U . . .
C4 C 0.35509(16) -0.0197(3) 0.8839(4) 0.101(3) Uani 1 1 d G U . . .
H4 H 0.338379 -0.019780 0.910534 0.121 Uiso 1 1 calc R U . . .
C5 C 0.38553(19) 0.0137(3) 0.9098(3) 0.094(3) Uani 1 1 d G U . . .
C6 C 0.40998(14) 0.0138(3) 0.8707(4) 0.085(2) Uani 1 1 d G U . . .
C7 C 0.3956(2) -0.0045(2) 1.0493(3) 0.094(3) Uani 1 1 d G U . . .
C8 C 0.36758(15) -0.0123(3) 1.0773(4) 0.094(3) Uani 1 1 d G U . . .
H8 H 0.347675 0.012873 1.061053 0.113 Uiso 1 1 calc R U . . .
C9 C 0.36863(15) -0.0570(3) 1.1292(3) 0.092(3) Uani 1 1 d G U . . .
C10 C 0.39775(19) -0.0939(3) 1.1531(3) 0.092(3) Uani 1 1 d G U . . .
H10 H 0.398473 -0.124456 1.188526 0.111 Uiso 1 1 calc R U . . .
C11 C 0.42582(15) -0.0861(3) 1.1250(3) 0.086(2) Uani 1 1 d G U . . .
C12 C 0.42476(15) -0.0414(3) 1.0731(3) 0.090(2) Uani 1 1 d G U . . .
C13 C 0.45616(18) -0.1729(3) 1.0856(3) 0.089(2) Uani 1 1 d G U . . .
C14 C 0.42880(16) -0.2137(3) 1.0656(3) 0.101(3) Uani 1 1 d G U . . .
H14 H 0.412985 -0.216680 1.094257 0.122 Uiso 1 1 calc R U . . .
C15 C 0.42457(16) -0.2500(3) 1.0036(4) 0.108(3) Uani 1 1 d G U . . .
C16 C 0.44770(19) -0.2456(3) 0.9617(3) 0.100(3) Uani 1 1 d G U . . .
H16 H 0.444812 -0.270415 0.919277 0.120 Uiso 1 1 calc R U . . .
C17 C 0.47506(16) -0.2048(3) 0.9817(3) 0.087(2) Uani 1 1 d G U . . .
C18 C 0.47929(14) -0.1684(3) 1.0437(3) 0.087(2) Uani 1 1 d G U . . .
C19 C 0.47786(13) -0.1728(3) 0.8537(3) 0.090(2) Uani 1 1 d G U . . .
C20 C 0.46807(16) -0.2116(3) 0.7932(4) 0.093(3) Uani 1 1 d G U . . .
H20 H 0.475424 -0.252037 0.799141 0.112 Uiso 1 1 calc R U . . .
C21 C 0.44753(16) -0.1911(3) 0.7241(3) 0.095(3) Uani 1 1 d G U . . .
C22 C 0.43677(13) -0.1319(4) 0.7154(3) 0.093(3) Uani 1 1 d G U . . .
H22 H 0.422733 -0.117927 0.668201 0.112 Uiso 1 1 calc R U . . .
C23 C 0.44656(15) -0.0931(3) 0.7759(4) 0.084(2) Uani 1 1 d G U . . .
C24 C 0.46710(15) -0.1136(3) 0.8450(3) 0.088(2) Uani 1 1 d G U . . .
C25 C 0.3925(2) 0.0419(4) 0.9872(5) 0.097(3) Uani 1 1 d . U . . .
H25A H 0.373235 0.069837 0.986269 0.117 Uiso 1 1 calc R U . . .
H25B H 0.414434 0.065350 0.998900 0.117 Uiso 1 1 calc R U . . .
C26 C 0.4568(2) -0.1285(4) 1.1478(4) 0.094(3) Uani 1 1 d . U . . .
H26A H 0.456290 -0.150691 1.193007 0.112 Uiso 1 1 calc R U . . .
H26B H 0.478761 -0.105275 1.160150 0.112 Uiso 1 1 calc R U . . .
C27 C 0.4974(2) -0.1979(4) 0.9307(4) 0.095(3) Uani 1 1 d . U . . .
H27A H 0.507200 -0.237407 0.924275 0.114 Uiso 1 1 calc R U . . .
H27B H 0.517253 -0.171207 0.954817 0.114 Uiso 1 1 calc R U . . .
C28 C 0.4319(2) -0.0307(4) 0.7672(4) 0.091(3) Uani 1 1 d . U . . .
H28A H 0.421666 -0.022137 0.713316 0.110 Uiso 1 1 calc R U . . .
H28B H 0.451321 -0.002277 0.787325 0.110 Uiso 1 1 calc R U . . .
C29 C 0.4325(3) 0.1120(6) 0.8801(6) 0.125(3) Uani 1 1 d . U . . .
H29A H 0.422316 0.126991 0.918607 0.150 Uiso 1 1 calc R U . . .
H29B H 0.414645 0.117985 0.831057 0.150 Uiso 1 1 calc R U . . .
C30 C 0.4842(2) -0.0011(5) 1.1010(5) 0.106(3) Uani 1 1 d . U . . .
H30A H 0.480635 0.003939 1.150535 0.127 Uiso 1 1 calc R U . . .
H30B H 0.505295 -0.025950 1.106987 0.127 Uiso 1 1 calc R U . . .
C31 C 0.5379(3) -0.1485(5) 1.1180(5) 0.125(3) Uani 1 1 d . U . . .
H31A H 0.542704 -0.190070 1.105946 0.150 Uiso 1 1 calc R U . . .
H31B H 0.534512 -0.148650 1.167976 0.150 Uiso 1 1 calc R U . . .
C32 C 0.5115(3) -0.0571(5) 0.9305(5) 0.119(3) Uani 1 1 d . U . . .
H32A H 0.526404 -0.087022 0.915966 0.143 Uiso 1 1 calc R U . . .
H32B H 0.518860 -0.054557 0.985603 0.143 Uiso 1 1 calc R U . . .
C33 C 0.2933(3) -0.0760(6) 0.7218(8) 0.115(3) Uani 1 1 d . U . . .
C34 C 0.3340(3) -0.1007(7) 1.2045(8) 0.125(4) Uani 1 1 d . U . . .
C35 C 0.3738(4) -0.3111(6) 1.0097(7) 0.131(4) Uani 1 1 d . U . . .
C36 C 0.4224(3) -0.2233(7) 0.5906(7) 0.116(4) Uani 1 1 d . U . . .
C37 C 0.2361(2) -0.1113(5) 0.6391(5) 0.163(5) Uani 1 1 d G U . . .
C38 C 0.2100(3) -0.1527(5) 0.6373(6) 0.254(9) Uani 1 1 d G U . . .
H38 H 0.211976 -0.177735 0.679189 0.305 Uiso 1 1 calc R U . . .
C39 C 0.1811(3) -0.1575(6) 0.5743(8) 0.289(10) Uani 1 1 d DG U . . .
H39 H 0.163322 -0.185807 0.573052 0.347 Uiso 1 1 calc R U . . .
C40 C 0.1783(3) -0.1209(7) 0.5130(6) 0.276(9) Uani 1 1 d DG U . . .
C41 C 0.2044(3) -0.0796(7) 0.5148(6) 0.264(9) Uani 1 1 d DG U . . .
H41 H 0.202420 -0.054551 0.472986 0.317 Uiso 1 1 calc R U . . .
C42 C 0.2333(3) -0.0748(5) 0.5779(6) 0.215(7) Uani 1 1 d G U . . .
H42 H 0.251075 -0.046477 0.579123 0.258 Uiso 1 1 calc R U . . .
C43^a C 0.3060(6) -0.1090(8) 1.3141(8) 0.161(8) Uani 0.5 1 d G U P A 1
C44^a C 0.2767(6) -0.0882(10) 1.3316(13) 0.223(10) Uani 0.5 1 d G U P A 1
H44^a H 0.261018 -0.061471 1.298857 0.268 Uiso 0.5 1 calc R U P A 1
C45^a C 0.2705(6) -0.1065(12) 1.3971(15) 0.247(11) Uani 0.5 1 d DG U P A 1
H45^a H 0.250548 -0.092326 1.409125 0.297 Uiso 0.5 1 calc R U P A 1
C46^a C 0.2935(7) -0.1457(10) 1.4451(11) 0.244(11) Uani 0.5 1 d DG U P A 1
C47^a C 0.3228(6) -0.1665(9) 1.4275(12) 0.221(11) Uani 0.5 1 d DG U P A 1
H47^a H 0.338477 -0.193230 1.460302 0.266 Uiso 0.5 1 calc R U P A 1
C48^a C 0.3290(6) -0.1482(9) 1.3620(12) 0.177(9) Uani 0.5 1 d G U P A 1
H48^a H 0.348948 -0.162375 1.350034 0.212 Uiso 0.5 1 calc R U P A 1
C62^a C 0.2889(11) -0.1678(17) 1.5206(17) 0.34(2) Uani 0.5 1 d D U P A 1
H62A^a H 0.308055 -0.194969 1.545133 0.517 Uiso 0.5 1 calc R U P A 1
H62B^a H 0.289209 -0.133472 1.553071 0.517 Uiso 0.5 1 calc R U P A 1
H62C^a H 0.266525 -0.188796 1.510802 0.517 Uiso 0.5 1 calc R U P A 1
C43^b C 0.2899(3) -0.1244(8) 1.2662(9) 0.146(7) Uani 0.5 1 d G U P A 2
C44^b C 0.2790(5) -0.1809(9) 1.2381(9) 0.173(9) Uani 0.5 1 d G U P A 2
H44A^b H 0.285454 -0.195751 1.196710 0.207 Uiso 0.5 1 calc R U P A 2
C45^b C 0.2588(5) -0.2157(8) 1.2705(12) 0.177(9) Uani 0.5 1 d DG U P A 2
H45A^b H 0.251439 -0.254252 1.251310 0.213 Uiso 0.5 1 calc R U P A 2
C46^b C 0.2495(5) -0.1939(10) 1.3311(12) 0.205(10) Uani 0.5 1 d DG U P A 2
C47^b C 0.2603(6) -0.1374(10) 1.3592(11) 0.204(9) Uani 0.5 1 d DG U P A 2
H47A^b H 0.253864 -0.122595 1.400571 0.245 Uiso 0.5 1 calc R U P A 2
C48^b C 0.2805(6) -0.1027(8) 1.3268(11) 0.206(9) Uani 0.5 1 d G U P A 2
H48A^b H 0.287879 -0.064093 1.345973 0.247 Uiso 0.5 1 calc R U P A 2
C62^b C 0.2277(8) -0.2324(13) 1.366(2) 0.249(17) Uani 0.5 1 d D U P A 2
H62D^b H 0.222459 -0.270422 1.339591 0.373 Uiso 0.5 1 calc R U P A 2
H62E^b H 0.240732 -0.239852 1.418683 0.373 Uiso 0.5 1 calc R U P A 2
H62F^b H 0.205778 -0.211739 1.363531 0.373 Uiso 0.5 1 calc R U P A 2
C49 C 0.3194(2) -0.3744(3) 0.9874(5) 0.143(4) Uani 1 1 d G U . . .
C50 C 0.3193(2) -0.3825(4) 1.0606(4) 0.173(5) Uani 1 1 d G U . . .
H50 H 0.338569 -0.369275 1.100682 0.207 Uiso 1 1 calc R U . . .
C51 C 0.2910(3) -0.4100(5) 1.0751(4) 0.163(5) Uani 1 1 d DG U . . .
H51 H 0.290870 -0.415562 1.125167 0.196 Uiso 1 1 calc R U . . .
C52 C 0.2628(2) -0.4293(4) 1.0165(6) 0.159(4) Uani 1 1 d DG U . . .
C53 C 0.2629(2) -0.4212(5) 0.9432(5) 0.181(5) Uani 1 1 d DG U . . .
H53 H 0.243619 -0.434428 0.903150 0.217 Uiso 1 1 calc R U . . .
C54 C 0.2912(3) -0.3937(4) 0.9287(4) 0.162(5) Uani 1 1 d G U . . .
H54 H 0.291318 -0.388141 0.878663 0.195 Uiso 1 1 calc R U . . .
C55 C 0.4121(2) -0.2822(6) 0.4745(4) 0.165(5) Uani 1 1 d G U . . .
C56 C 0.4219(4) -0.3343(6) 0.4459(7) 0.266(9) Uani 1 1 d G U . . .
H56 H 0.435638 -0.363345 0.478722 0.319 Uiso 1 1 calc R U . . .
C57 C 0.4115(5) -0.3440(6) 0.3693(8) 0.344(12) Uani 1 1 d DG U . . .
H57 H 0.418218 -0.379585 0.349793 0.413 Uiso 1 1 calc R U . . .
C58 C 0.3914(4) -0.3015(7) 0.3213(5) 0.316(11) Uani 1 1 d DG U . . .
C59 C 0.3816(3) -0.2495(6) 0.3499(6) 0.262(9) Uani 1 1 d G U . . .
H59 H 0.367882 -0.220447 0.317072 0.314 Uiso 1 1 calc R U . . .
C60 C 0.3920(3) -0.2398(4) 0.4265(6) 0.206(7) Uani 1 1 d G U . . .
H60 H 0.385302 -0.204205 0.446001 0.247 Uiso 1 1 calc R U . . .
C61 C 0.1474(5) -0.1275(12) 0.4416(10) 0.349(15) Uani 1 1 d D U . . .
H61A H 0.149726 -0.098251 0.404652 0.523 Uiso 1 1 calc R U . . .
H61B H 0.147390 -0.167852 0.421530 0.523 Uiso 1 1 calc R U . . .
H61C H 0.125475 -0.120605 0.453143 0.523 Uiso 1 1 calc R U . . .
C63 C 0.2337(4) -0.4627(8) 1.0347(9) 0.227(8) Uani 1 1 d D U . . .
H63A H 0.238226 -0.463682 1.088906 0.340 Uiso 1 1 calc R U . . .
H63B H 0.211384 -0.442411 1.011476 0.340 Uiso 1 1 calc R U . . .
H63C H 0.232524 -0.503518 1.015557 0.340 Uiso 1 1 calc R U . . .
C64 C 0.3779(10) -0.3161(14) 0.2325(8) 0.47(2) Uani 1 1 d D U . . .
H64A H 0.364137 -0.282402 0.205837 0.707 Uiso 1 1 calc R U . . .
H64B H 0.398094 -0.322633 0.214348 0.707 Uiso 1 1 calc R U . . .
H64C H 0.363326 -0.352067 0.223888 0.707 Uiso 1 1 calc R U . . .
N1 N 0.3161(2) -0.0846(4) 0.7898(5) 0.118(3) Uani 1 1 d . U . . .
H1 H 0.310701 -0.111253 0.818878 0.141 Uiso 1 1 calc R U . . .
N2 N 0.2651(3) -0.1105(4) 0.7073(5) 0.135(3) Uani 1 1 d . U . . .
H2A H 0.263982 -0.135394 0.742722 0.162 Uiso 1 1 calc R U . . .
N3 N 0.3410(2) -0.0579(4) 1.1608(4) 0.108(2) Uani 1 1 d . U . . .
H3 H 0.326675 -0.027092 1.150997 0.129 Uiso 1 1 calc R U . . .
N4 N 0.3099(2) -0.0847(4) 1.2394(5) 0.125(3) Uani 1 1 d . U . . .
H4A^a H 0.294763 -0.057163 1.216870 0.150 Uiso 1 1 calc R U . A 1
N5 N 0.3972(3) -0.2931(4) 0.9784(5) 0.130(3) Uani 1 1 d . U . . .
H5 H 0.395914 -0.310139 0.935443 0.156 Uiso 1 1 calc R U . . .
N6 N 0.3479(3) -0.3469(4) 0.9692(5) 0.149(3) Uani 1 1 d . U . . .
H6 H 0.348761 -0.354564 0.923865 0.178 Uiso 1 1 calc R U . . .
N7 N 0.4408(2) -0.2335(4) 0.6668(4) 0.112(2) Uani 1 1 d . U . . .
H7 H 0.448725 -0.269859 0.679264 0.134 Uiso 1 1 calc R U . . .
N8 N 0.4244(2) -0.2773(5) 0.5530(5) 0.126(3) Uani 1 1 d . U . . .
H8A H 0.433560 -0.308898 0.579527 0.152 Uiso 1 1 calc R U . . .
O1 O 0.43792(14) 0.0512(3) 0.8909(3) 0.0905(17) Uani 1 1 d . U . . .
O2 O 0.45214(15) -0.0308(3) 1.0466(3) 0.0933(18) Uani 1 1 d . U . . .
O3 O 0.50674(14) -0.1285(3) 1.0647(3) 0.0873(17) Uani 1 1 d . U . . .
O4 O 0.47591(14) -0.0749(3) 0.9038(3) 0.0910(17) Uani 1 1 d . U . . .
O5 O 0.29751(18) -0.0391(4) 0.6770(5) 0.140(3) Uani 1 1 d . U . . .
O6 O 0.3482(3) -0.1488(5) 1.2167(8) 0.221(6) Uani 1 1 d . U . . .
O7 O 0.3734(2) -0.2957(4) 1.0712(5) 0.160(3) Uani 1 1 d . U . . .
O8 O 0.4094(2) -0.1786(5) 0.5645(4) 0.138(3) Uani 1 1 d . U . . .
S1_1 S 0.3089(2) -0.2053(3) 0.9232(4) 0.189(3) Uani 0.6 1 d D U P . .
O1_1 O 0.2878(3) -0.1619(7) 0.8655(7) 0.177(6) Uani 0.6 1 d D U P . .
C1_1 C 0.3392(6) -0.1598(9) 0.9855(10) 0.210(12) Uani 0.6 1 d D U P . .
H1A_1 H 0.354288 -0.184214 1.025556 0.315 Uiso 0.6 1 calc R U P . .
H1B_1 H 0.353459 -0.139019 0.959143 0.315 Uiso 0.6 1 calc R U P . .
H1C_1 H 0.326791 -0.130391 1.006822 0.315 Uiso 0.6 1 calc R U P . .
C2_1 C 0.2815(8) -0.2219(16) 0.9790(17) 0.288(17) Uani 0.6 1 d D U P . .
H2A_1 H 0.293455 -0.250180 1.018259 0.432 Uiso 0.6 1 calc R U P . .
H2B_1 H 0.276363 -0.185166 1.001840 0.432 Uiso 0.6 1 calc R U P . .
H2C_1 H 0.259683 -0.239679 0.947867 0.432 Uiso 0.6 1 calc R U P . .
S1_2 S 0.3568(2) -0.3074(4) 0.7591(3) 0.240(4) Uani 0.7 1 d D U P . .
O1_2 O 0.3632(4) -0.3375(7) 0.8314(6) 0.214(7) Uani 0.7 1 d D U P . .
C1_2 C 0.3707(4) -0.2339(8) 0.7747(12) 0.230(12) Uani 0.7 1 d D U P . .
H1A_2 H 0.366611 -0.213342 0.726807 0.345 Uiso 0.7 1 calc R U P . .
H1B_2 H 0.357729 -0.213713 0.804294 0.345 Uiso 0.7 1 calc R U P . .
H1C_2 H 0.395793 -0.233060 0.801863 0.345 Uiso 0.7 1 calc R U P . .
C2_2 C 0.3939(7) -0.3353(13) 0.7325(15) 0.37(2) Uani 0.7 1 d D U P . .
H2A_2 H 0.393317 -0.318671 0.683882 0.555 Uiso 0.7 1 calc R U P . .
H2B_2 H 0.415695 -0.323213 0.769987 0.555 Uiso 0.7 1 calc R U P . .
H2C_2 H 0.392829 -0.378893 0.729288 0.555 Uiso 0.7 1 calc R U P . .
S1_3 S 0.3443(4) -0.4766(6) 1.2748(7) 0.251(5) Uani 0.5 1 d D U P . .
O1_3 O 0.3150(7) -0.5275(12) 1.2535(16) 0.281(13) Uani 0.5 1 d D U P . .
C1_3 C 0.3769(8) -0.5009(16) 1.2412(18) 0.241(15) Uani 0.5 1 d D U P . .
H1A_3 H 0.395840 -0.471427 1.252656 0.362 Uiso 0.5 1 calc R U P . .
H1B_3 H 0.385967 -0.539078 1.264690 0.362 Uiso 0.5 1 calc R U P . .
H1C_3 H 0.367753 -0.506258 1.187091 0.362 Uiso 0.5 1 calc R U P . .
C2_3 C 0.3610(11) -0.503(2) 1.3686(13) 0.31(2) Uani 0.5 1 d D U P . .
H2A_3 H 0.380671 -0.477561 1.395999 0.463 Uiso 0.5 1 calc R U P . .
H2B_3 H 0.342566 -0.501081 1.392856 0.463 Uiso 0.5 1 calc R U P . .
H2C_3 H 0.369073 -0.544065 1.368473 0.463 Uiso 0.5 1 calc R U P . .
O1W_4 O 0.4715(5) -0.3579(6) 0.6667(8) 0.292(7) Uani 1 1 d . U . . .
H1_4 H 0.452884 -0.386352 0.647057 0.438 Uiso 1 1 d R U . . .
H2_4 H 0.493039 -0.377361 0.666991 0.438 Uiso 1 1 d R U . . .

loop_
_atom_site_aniso_label
_atom_site_aniso_U_11
_atom_site_aniso_U_22
_atom_site_aniso_U_33
_atom_site_aniso_U_23
_atom_site_aniso_U_13
_atom_site_aniso_U_12
C1 0.069(6) 0.141(7) 0.060(6) 0.014(5) 0.007(5) -0.005(5)
C2 0.083(6) 0.156(8) 0.058(5) 0.000(5) 0.027(5) 0.007(6)
C3 0.073(6) 0.164(8) 0.076(7) 0.007(6) 0.015(6) -0.014(6)
C4 0.094(7) 0.153(8) 0.062(6) 0.007(5) 0.033(5) 0.019(6)
C5 0.074(6) 0.135(7) 0.067(6) 0.006(5) 0.014(5) 0.004(5)
C6 0.075(6) 0.131(7) 0.049(5) 0.006(5) 0.021(5) 0.006(5)
C7 0.095(6) 0.135(7) 0.067(6) -0.014(5) 0.045(5) -0.026(6)
C8 0.087(6) 0.131(7) 0.065(6) -0.007(5) 0.024(5) -0.011(5)
C9 0.079(6) 0.142(8) 0.070(6) -0.021(5) 0.045(5) -0.021(6)
C10 0.087(6) 0.134(7) 0.058(5) -0.010(5) 0.026(5) -0.013(6)
C11 0.077(6) 0.134(7) 0.053(5) -0.012(5) 0.029(5) -0.008(5)
C12 0.085(7) 0.134(7) 0.057(6) -0.010(5) 0.029(5) 0.007(6)
C13 0.091(6) 0.130(7) 0.053(5) 0.000(5) 0.029(5) 0.004(5)
C14 0.107(7) 0.141(7) 0.064(6) -0.004(6) 0.038(5) -0.010(6)
C15 0.105(7) 0.157(8) 0.066(6) -0.010(6) 0.030(6) -0.019(6)
C16 0.099(6) 0.142(8) 0.059(5) -0.012(5) 0.022(6) -0.012(6)
C17 0.084(6) 0.132(7) 0.046(5) -0.002(5) 0.023(5) 0.017(5)
C18 0.073(6) 0.131(7) 0.053(5) 0.006(5) 0.015(5) 0.003(5)
C19 0.069(5) 0.148(8) 0.055(6) -0.007(6) 0.021(4) 0.008(5)
C20 0.084(6) 0.136(7) 0.066(6) -0.005(6) 0.030(5) 0.000(5)
C21 0.085(6) 0.149(8) 0.057(7) -0.018(6) 0.029(5) -0.009(6)
C22 0.077(5) 0.166(9) 0.042(6) 0.000(6) 0.027(4) -0.003(6)
C23 0.066(5) 0.143(7) 0.049(5) 0.000(6) 0.024(4) 0.000(5)
C24 0.068(5) 0.147(8) 0.053(7) -0.004(6) 0.026(5) -0.001(5)
C25 0.090(6) 0.139(7) 0.066(6) -0.003(5) 0.027(5) 0.008(5)
C26 0.088(6) 0.147(7) 0.053(5) -0.004(5) 0.033(4) -0.010(5)
C27 0.084(6) 0.134(7) 0.065(6) -0.002(5) 0.020(5) 0.010(5)
C28 0.069(5) 0.164(8) 0.046(5) -0.004(5) 0.027(4) -0.007(5)
C29 0.096(8) 0.142(9) 0.136(9) 0.046(7) 0.032(6) 0.014(7)
C30 0.105(7) 0.155(9) 0.069(6) 0.004(6) 0.042(6) 0.017(6)
C31 0.111(8) 0.160(9) 0.083(7) 0.013(6) -0.002(6) -0.001(8)
C32 0.129(10) 0.154(9) 0.073(6) -0.004(6) 0.028(6) 0.002(7)
C33 0.087(8) 0.160(9) 0.107(9) -0.001(8) 0.044(8) -0.022(7)
C34 0.100(8) 0.134(10) 0.169(10) -0.037(9) 0.081(8) -0.010(7)
C35 0.141(10) 0.188(10) 0.059(7) -0.039(7) 0.022(7) -0.025(8)
C36 0.101(8) 0.174(11) 0.082(10) -0.028(9) 0.041(7) -0.036(8)
C37 0.116(9) 0.211(12) 0.147(11) 0.004(9) 0.018(9) -0.064(9)
C38 0.142(11) 0.317(18) 0.252(17) 0.082(15) -0.020(12) -0.104(13)
C39 0.170(14) 0.35(2) 0.261(19) 0.078(17) -0.059(14) -0.132(14)
C40 0.155(13) 0.40(2) 0.201(16) 0.038(16) -0.050(13) -0.125(15)
C41 0.162(13) 0.41(2) 0.170(13) 0.054(14) -0.025(11) -0.129(14)
C42 0.152(11) 0.315(17) 0.138(11) 0.057(12) -0.016(10) -0.096(12)
C43^a 0.190(17) 0.172(16) 0.185(17) -0.011(14) 0.153(14) -0.014(14)
C44^a 0.255(18) 0.233(18) 0.244(18) 0.023(16) 0.169(16) 0.005(17)
C45^a 0.30(2) 0.28(2) 0.24(2) 0.047(19) 0.202(18) 0.001(19)
C46^a 0.31(2) 0.25(2) 0.25(2) 0.063(19) 0.200(19) -0.01(2)
C47^a 0.30(3) 0.21(2) 0.22(2) 0.031(19) 0.17(2) -0.03(2)
C48^a 0.25(2) 0.171(19) 0.168(19) 0.010(15) 0.154(18) -0.022(17)
C62^a 0.49(5) 0.39(5) 0.32(4) 0.07(4) 0.37(4) 0.07(4)
C43^b 0.142(15) 0.170(15) 0.173(17) 0.031(14) 0.120(13) 0.006(13)
C44^b 0.156(18) 0.20(2) 0.18(2) 0.032(18) 0.072(16) -0.023(17)
C45^b 0.162(18) 0.19(2) 0.21(2) 0.030(18) 0.096(17) -0.052(16)
C46^b 0.20(2) 0.21(2) 0.25(2) 0.06(2) 0.124(19) -0.008(19)
C47^b 0.252(18) 0.214(19) 0.226(19) 0.004(16) 0.193(15) -0.017(16)
C48^b 0.247(18) 0.213(17) 0.230(18) -0.001(16) 0.182(16) 0.003(16)
C62^b 0.22(3) 0.24(3) 0.38(4) 0.12(3) 0.22(3) 0.05(2)
C49 0.132(9) 0.181(10) 0.117(9) -0.017(8) 0.038(8) -0.045(8)
C50 0.158(11) 0.258(14) 0.100(9) -0.001(9) 0.035(8) -0.060(10)
C51 0.124(9) 0.248(13) 0.118(9) -0.011(9) 0.034(8) -0.077(9)
C52 0.118(9) 0.210(11) 0.146(11) -0.035(9) 0.036(9) -0.039(8)
C53 0.134(10) 0.254(14) 0.144(12) -0.040(11) 0.026(9) -0.066(10)
C54 0.142(10) 0.230(12) 0.112(9) -0.042(9) 0.032(8) -0.065(9)
C55 0.186(12) 0.221(13) 0.101(11) -0.043(10) 0.060(9) -0.074(10)
C56 0.33(2) 0.34(2) 0.111(12) -0.060(13) 0.043(12) 0.054(18)
C57 0.45(3) 0.41(2) 0.131(14) -0.106(16) 0.029(17) 0.07(2)
C58 0.43(2) 0.39(2) 0.100(13) -0.038(15) 0.036(15) -0.04(2)
C59 0.36(2) 0.283(18) 0.111(12) -0.009(11) 0.024(12) -0.174(16)
C60 0.262(15) 0.271(15) 0.054(7) -0.002(8) 0.002(8) -0.159(13)
C61 0.215(19) 0.51(4) 0.25(2) 0.06(2) -0.041(18) -0.18(2)
C63 0.142(11) 0.36(2) 0.181(14) -0.043(14) 0.057(10) -0.122(14)
C64 0.72(6) 0.52(4) 0.102(14) -0.09(2) 0.02(2) -0.01(4)
N1 0.097(6) 0.179(7) 0.078(6) 0.009(5) 0.029(5) -0.009(5)
N2 0.101(6) 0.190(8) 0.113(7) 0.018(6) 0.032(6) -0.032(6)
N3 0.090(5) 0.158(7) 0.083(5) -0.002(5) 0.036(4) -0.017(5)
N4 0.105(6) 0.159(7) 0.131(7) -0.009(6) 0.066(6) 0.002(5)
N5 0.135(7) 0.189(8) 0.083(6) -0.027(5) 0.060(6) -0.052(6)
N6 0.164(8) 0.194(9) 0.091(6) -0.033(6) 0.041(6) -0.062(7)
N7 0.115(6) 0.158(7) 0.061(6) -0.005(5) 0.024(5) -0.014(5)
N8 0.131(6) 0.187(9) 0.064(6) -0.014(6) 0.033(5) -0.052(6)
O1 0.076(4) 0.135(5) 0.058(3) 0.005(3) 0.016(3) 0.001(4)
O2 0.077(4) 0.153(5) 0.060(3) -0.004(3) 0.037(3) -0.003(3)
O3 0.074(4) 0.140(5) 0.049(3) 0.009(3) 0.018(3) 0.012(3)
O4 0.067(4) 0.149(5) 0.052(4) -0.016(3) 0.011(3) -0.003(3)
O5 0.098(5) 0.189(7) 0.121(6) 0.025(5) 0.015(4) -0.032(5)
O6 0.256(11) 0.140(7) 0.382(16) 0.006(8) 0.269(12) -0.004(7)
O7 0.163(7) 0.217(8) 0.107(6) -0.037(6) 0.052(5) -0.078(6)
O8 0.143(7) 0.182(8) 0.072(5) -0.003(5) 0.007(4) -0.007(6)
S1_1 0.219(7) 0.204(6) 0.156(6) 0.006(5) 0.075(5) -0.022(5)
O1_1 0.129(9) 0.246(15) 0.147(11) 0.097(11) 0.027(8) -0.044(10)
C1_1 0.34(3) 0.137(15) 0.089(13) -0.039(11) -0.027(17) -0.068(18)
C2_1 0.36(4) 0.31(4) 0.24(3) 0.10(3) 0.18(3) 0.04(3)
S1_2 0.245(8) 0.368(10) 0.102(4) -0.015(5) 0.047(4) -0.110(7)
O1_2 0.271(16) 0.294(16) 0.086(8) -0.051(9) 0.069(9) -0.085(13)
C1_2 0.096(12) 0.33(3) 0.26(2) 0.17(2) 0.052(14) -0.032(15)
C2_2 0.38(4) 0.59(5) 0.16(2) 0.00(3) 0.11(3) -0.28(4)
S1_3 0.271(13) 0.265(12) 0.186(9) 0.014(9) 0.023(9) -0.005(10)
O1_3 0.34(3) 0.26(3) 0.31(3) -0.03(2) 0.20(3) -0.02(2)
C1_3 0.32(4) 0.24(3) 0.17(3) 0.01(2) 0.08(3) 0.06(3)
C2_3 0.36(5) 0.35(5) 0.21(4) 0.02(4) 0.09(4) 0.00(4)
O1W_4 0.356(19) 0.238(12) 0.240(13) -0.044(10) 0.026(13) -0.012(12)

loop_
_atom_type_symbol
_atom_type_description
_atom_type_scat_dispersion_real
_atom_type_scat_dispersion_imag
_atom_type_scat_source
C C 0.0074 0.0035 'International Tables Vol C Tables 4.2.6.8 and 6.1.1.4'
H H 0.0000 0.0000 'International Tables Vol C Tables 4.2.6.8 and 6.1.1.4'
N N 0.0136 0.0070 'International Tables Vol C Tables 4.2.6.8 and 6.1.1.4'
O O 0.0227 0.0128 'International Tables Vol C Tables 4.2.6.8 and 6.1.1.4'
S S 0.2073 0.2439 'International Tables Vol C Tables 4.2.6.8 and 6.1.1.4'

loop_
_geom_angle_atom_site_label_1
_geom_angle_atom_site_label_2
_geom_angle_atom_site_label_3
_geom_angle
_geom_angle_site_symmetry_1
_geom_angle_site_symmetry_3
_geom_angle_publ_flag
C2 C1 C6 120.0 . . ?
C2 C1 C28 115.9(6) . . ?
C6 C1 C28 123.2(6) . . ?
C3 C2 C1 120.0 . . ?
C2 C3 C4 120.0 . . ?
C2 C3 N1 120.5(6) . . ?
C4 C3 N1 119.3(6) . . ?
C5 C4 C3 120.0 . . ?
C6 C5 C4 120.0 . . ?
C6 C5 C25 123.0(6) . . ?
C4 C5 C25 116.4(6) . . ?
O1 C6 C5 120.5(5) . . ?
O1 C6 C1 119.2(5) . . ?
C5 C6 C1 120.0 . . ?
C8 C7 C12 120.0 . . ?
C8 C7 C25 118.8(6) . . ?
C12 C7 C25 121.0(6) . . ?
C9 C8 C7 120.0 . . ?
C8 C9 C10 120.0 . . ?
C8 C9 N3 116.4(7) . . ?
C10 C9 N3 123.2(7) . . ?
C9 C10 C11 120.0 . . ?
C12 C11 C10 120.0 . . ?
C12 C11 C26 119.9(6) . . ?
C10 C11 C26 120.0(6) . . ?
O2 C12 C11 121.8(6) . . ?
O2 C12 C7 118.1(6) . . ?
C11 C12 C7 120.0 . . ?
C14 C13 C18 120.0 . . ?
C14 C13 C26 117.7(6) . . ?
C18 C13 C26 121.8(6) . . ?
C15 C14 C13 120.0 . . ?
C14 C15 C16 120.0 . . ?
C14 C15 N5 124.2(6) . . ?
C16 C15 N5 115.8(6) . . ?
C17 C16 C15 120.0 . . ?
C16 C17 C18 120.0 . . ?
C16 C17 C27 117.9(6) . . ?
C18 C17 C27 121.9(6) . . ?
O3 C18 C17 120.3(5) . . ?
O3 C18 C13 119.6(5) . . ?
C17 C18 C13 120.0 . . ?
C20 C19 C24 120.0 . . ?
C20 C19 C27 118.8(6) . . ?
C24 C19 C27 121.0(6) . . ?
C19 C20 C21 120.0 . . ?
C22 C21 C20 120.0 . . ?
C22 C21 N7 125.2(7) . . ?
C20 C21 N7 114.7(7) . . ?
C21 C22 C23 120.0 . . ?
C24 C23 C22 120.0 . . ?
C24 C23 C28 120.6(6) . . ?
C22 C23 C28 119.1(6) . . ?
O4 C24 C23 118.9(6) . . ?
O4 C24 C19 121.1(6) . . ?
C23 C24 C19 120.0 . . ?
C5 C25 C7 113.0(7) . . ?
C11 C26 C13 111.6(6) . . ?
C17 C27 C19 114.0(6) . . ?
C23 C28 C1 114.7(6) . . ?
O1 C29 C31_$1 117.7(9) . 5_657 ?
C32 C30 O2 107.1(8) 5_657 . ?
O3 C31 C29_$1 112.6(9) . 5_657 ?
O4 C32 C30_$1 109.6(9) . 5_657 ?
O5 C33 N2 122.4(12) . . ?
O5 C33 N1 123.6(11) . . ?
N2 C33 N1 113.9(12) . . ?
O6 C34 N3 125.5(10) . . ?
O6 C34 N4 120.2(13) . . ?
N3 C34 N4 114.3(12) . . ?
O7 C35 N5 124.0(12) . . ?
O7 C35 N6 118.5(13) . . ?
N5 C35 N6 117.5(11) . . ?
O8 C36 N8 127.6(12) . . ?
O8 C36 N7 126.3(12) . . ?
N8 C36 N7 106.0(12) . . ?
C38 C37 C42 120.0 . . ?
C38 C37 N2 115.3(8) . . ?
C42 C37 N2 124.7(8) . . ?
C39 C38 C37 120.0 . . ?
C38 C39 C40 120.0 . . ?
C39 C40 C41 120.0 . . ?
C39 C40 C61 120.8(11) . . ?
C41 C40 C61 119.2(11) . . ?
C42 C41 C40 120.0 . . ?
C41 C42 C37 120.0 . . ?
C44^a C43^a C48^a 120.0 . . ?
C44^a C43^a N4 114.7(16) . . ?
C48^a C43^a N4 125.3(16) . . ?
C45^a C44^a C43^a 120.0 . . ?
C44^a C45^a C46^a 120.0 . . ?
C45^a C46^a C47^a 120.0 . . ?
C45^a C46^a C62^a 123.4(17) . . ?
C47^a C46^a C62^a 116.6(17) . . ?
C48^a C47^a C46^a 120.0 . . ?
C47^a C48^a C43^a 120.0 . . ?
C44^b C43^b C48^b 120.0 . . ?
C44^b C43^b N4 126.4(15) . . ?
C48^b C43^b N4 113.6(15) . . ?
C43^b C44^b C45^b 120.0 . . ?
C44^b C45^b C46^b 120.0 . . ?
C47^b C46^b C45^b 120.0 . . ?
C47^b C46^b C62^b 120.5(17) . . ?
C45^b C46^b C62^b 119.5(17) . . ?
C48^b C47^b C46^b 120.0 . . ?
C47^b C48^b C43^b 120.0 . . ?
C50 C49 C54 120.0 . . ?
C50 C49 N6 122.4(8) . . ?
C54 C49 N6 117.6(8) . . ?
C51 C50 C49 120.0 . . ?
C50 C51 C52 120.0 . . ?
C53 C52 C51 120.0 . . ?
C53 C52 C63 121.6(9) . . ?
C51 C52 C63 118.3(9) . . ?
C52 C53 C54 120.0 . . ?
C53 C54 C49 120.0 . . ?
C56 C55 C60 120.0 . . ?
C56 C55 N8 114.8(10) . . ?
C60 C55 N8 125.2(10) . . ?
C57 C56 C55 120.0 . . ?
C58 C57 C56 120.0 . . ?
C57 C58 C59 120.0 . . ?
C57 C58 C64 118.6(15) . . ?
C59 C58 C64 121.3(15) . . ?
C60 C59 C58 120.0 . . ?
C59 C60 C55 120.0 . . ?
C33 N1 C3 124.8(8) . . ?
C33 N2 C37 126.6(10) . . ?
C34 N3 C9 127.0(9) . . ?
C34 N4 C43^b 125.0(12) . . ?
C34 N4 C43^a 128.2(14) . . ?
C35 N5 C15 129.7(9) . . ?
C35 N6 C49 131.0(10) . . ?
C21 N7 C36 126.1(9) . . ?
C55 N8 C36 122.3(11) . . ?
C6 O1 C29 119.0(7) . . ?
C12 O2 C30 116.1(5) . . ?
C18 O3 C31 117.0(7) . . ?
C24 O4 C32 116.9(6) . . ?
O1_1 S1_1 C1_1 103.3(10) . . ?
O1_1 S1_1 C2_1 104.3(12) . . ?
C1_1 S1_1 C2_1 98.9(14) . . ?
O1_2 S1_2 C1_2 108.7(9) . . ?
O1_2 S1_2 C2_2 99.7(12) . . ?
C1_2 S1_2 C2_2 97.0(10) . . ?
O1_3 S1_3 C1_3 105.5(16) . . ?
O1_3 S1_3 C2_3 92.5(16) . . ?
C1_3 S1_3 C2_3 99.1(16) . . ?

loop_
_geom_bond_atom_site_label_1
_geom_bond_atom_site_label_2
_geom_bond_distance
_geom_bond_site_symmetry_2
_geom_bond_publ_flag
C1 C2 1.3900 . ?
C1 C6 1.3900 . ?
C1 C28 1.526(9) . ?
C2 C3 1.3900 . ?
C3 C4 1.3900 . ?
C3 N1 1.452(10) . ?
C4 C5 1.3900 . ?
C5 C6 1.3900 . ?
C5 C25 1.533(9) . ?
C6 O1 1.358(7) . ?
C7 C8 1.3900 . ?
C7 C12 1.3900 . ?
C7 C25 1.541(10) . ?
C8 C9 1.3900 . ?
C9 C10 1.3900 . ?
C9 N3 1.408(9) . ?
C10 C11 1.3900 . ?
C11 C12 1.3900 . ?
C11 C26 1.519(10) . ?
C12 O2 1.357(6) . ?
C13 C14 1.3900 . ?
C13 C18 1.3900 . ?
C13 C26 1.528(9) . ?
C14 C15 1.3900 . ?
C15 C16 1.3900 . ?
C15 N5 1.431(10) . ?
C16 C17 1.3900 . ?
C17 C18 1.3900 . ?
C17 C27 1.504(9) . ?
C18 O3 1.380(7) . ?
C19 C20 1.3900 . ?
C19 C24 1.3900 . ?
C19 C27 1.532(9) . ?
C20 C21 1.3900 . ?
C21 C22 1.3900 . ?
C21 N7 1.400(9) . ?
C22 C23 1.3900 . ?
C23 C24 1.3900 . ?
C23 C28 1.508(10) . ?
C24 O4 1.364(7) . ?
C29 O1 1.387(11) . ?
C29 C31_$1 1.434(13) 5_657 ?
C30 C32_$1 1.464(13) 5_657 ?
C30 O2 1.534(11) . ?
C31 O3 1.419(10) . ?
C32 O4 1.420(11) . ?
C33 O5 1.228(12) . ?
C33 N2 1.327(12) . ?
C33 N1 1.343(13) . ?
C34 O6 1.209(13) . ?
C34 N3 1.346(14) . ?
C34 N4 1.369(12) . ?
C35 O7 1.212(11) . ?
C35 N5 1.313(14) . ?
C35 N6 1.351(13) . ?
C36 O8 1.167(14) . ?
C36 N8 1.415(14) . ?
C36 N7 1.420(15) . ?
C37 C38 1.3900 . ?
C37 C42 1.3900 . ?
C37 N2 1.449(11) . ?
C38 C39 1.3900 . ?
C39 C40 1.3900 . ?
C40 C41 1.3900 . ?
C40 C61 1.534(14) . ?
C41 C42 1.3900 . ?
C43^a C44^a 1.3900 . ?
C43^a C48^a 1.3900 . ?
C43^a N4 1.557(16) . ?
C44^a C45^a 1.3900 . ?
C45^a C46^a 1.3900 . ?
C46^a C47^a 1.3900 . ?
C46^a C62^a 1.567(16) . ?
C47^a C48^a 1.3900 . ?
C43^b C44^b 1.3900 . ?
C43^b C48^b 1.3900 . ?
C43^b N4 1.392(15) . ?
C44^b C45^b 1.3900 . ?
C45^b C46^b 1.3900 . ?
C46^b C47^b 1.3900 . ?
C46^b C62^b 1.514(15) . ?
C47^b C48^b 1.3900 . ?
C49 C50 1.3900 . ?
C49 C54 1.3900 . ?
C49 N6 1.427(11) . ?
C50 C51 1.3900 . ?
C51 C52 1.3900 . ?
C52 C53 1.3900 . ?
C52 C63 1.508(11) . ?
C53 C54 1.3900 . ?
C55 C56 1.3900 . ?
C55 C60 1.3900 . ?
C55 N8 1.413(10) . ?
C56 C57 1.3900 . ?
C57 C58 1.3900 . ?
C58 C59 1.3900 . ?
C58 C64 1.625(13) . ?
C59 C60 1.3900 . ?
S1_1 O1_1 1.513(12) . ?
S1_1 C1_1 1.741(14) . ?
S1_1 C2_1 1.771(17) . ?
S1_2 O1_2 1.468(12) . ?
S1_2 C1_2 1.738(16) . ?
S1_2 C2_2 1.819(18) . ?
S1_3 O1_3 1.598(17) . ?
S1_3 C1_3 1.706(18) . ?
S1_3 C2_3 1.787(19) . ?
